data_7010881
loop_
_publ_author_name
'Warzeska, Sabine T.'
'Miccich\`e, Fabrizio'
'Mimmi, M. Chiara'
'Bouwman, Elisabeth'
'Kooijman, Huub'
'Spek, Anthony L.'
'Reedijk, Jan'

_publ_section_title
;
 Tuning the coordination mode in mononuclear manganese complexes by
 changing the steric bulk of the carboxylates
;
_journal_issue 23
_journal_name_full 'Journal of the Chemical Society, Dalton Transactions'
_journal_page_first 3507
_journal_paper_doi 10.1039/b104975p
_journal_year 2001
_chemical_compound_source 'see text'
_chemical_formula_moiety 'C59 H63 Mn N5 O4, H2 O'
_chemical_formula_sum 'C59 H65 Mn N5 O5'
_chemical_formula_weight 979.10
_chemical_name_systematic
;
?
;
_space_group_IT_number 2
_symmetry_cell_setting triclinic
_symmetry_space_group_name_Hall '-P 1'
_symmetry_space_group_name_H-M 'P -1'
_atom_sites_solution_hydrogens geom
_atom_sites_solution_primary Patterson
_atom_sites_solution_secondary difmap
_cell_angle_alpha 78.228(14)
_cell_angle_beta 87.740(16)
_cell_angle_gamma 84.03(2)
_cell_formula_units_Z 2
_cell_length_a 9.7431(12)
_cell_length_b 15.554(2)
_cell_length_c 17.412(3)
_cell_measurement_reflns_used 689
_cell_measurement_temperature 150
_cell_measurement_theta_max 25.0
_cell_measurement_theta_min 2.0
_cell_volume 2568.7(7)
_computing_cell_refinement 'Denzo (Otwinowski & Minor, 1997)'
_computing_data_collection 'Collect (Nonius, 1998)'
_computing_data_reduction 'Denzo (Otwinowski & Minor, 1997)'
_computing_molecular_graphics 'PLATON (Spek, 2001)'
_computing_publication_material 'PLATON (Spek, 2001)'
_computing_structure_solution 'DIRDIF (Beurskens et al., 1999)'
_diffrn_ambient_temperature 150
_diffrn_detector_area_resol_mean 18.4
_diffrn_measured_fraction_theta_full 0.96
_diffrn_measured_fraction_theta_max 0.96
_diffrn_measurement_device_type 'Nonius Kappa CCD area detector'
_diffrn_measurement_method '\f scans and \w scans with \k offset'
_diffrn_radiation_monochromator graphite
_diffrn_radiation_source 'Rotating Anode'
_diffrn_radiation_type MoKa
_diffrn_radiation_wavelength 0.71073
_diffrn_reflns_av_R_equivalents 0.0738
_diffrn_reflns_av_sigmaI/netI 0.0961
_diffrn_reflns_limit_h_max 11
_diffrn_reflns_limit_h_min -11
_diffrn_reflns_limit_k_max 18
_diffrn_reflns_limit_k_min -18
_diffrn_reflns_limit_l_max 20
_diffrn_reflns_limit_l_min -20
_diffrn_reflns_number 25581
_diffrn_reflns_reduction_process
;
?
;
_diffrn_reflns_theta_full 25.26
_diffrn_reflns_theta_max 25.26
_diffrn_reflns_theta_min 1.34
_diffrn_standards_number 0
_exptl_absorpt_coefficient_mu 0.311
_exptl_absorpt_correction_type none
_exptl_crystal_colour colourless
_exptl_crystal_density_diffrn 1.266
_exptl_crystal_density_method 'Not Measured'
_exptl_crystal_description plate
_exptl_crystal_F_000 1038
_exptl_crystal_size_max 0.350
_exptl_crystal_size_mid 0.150
_exptl_crystal_size_min 0.050
_refine_diff_density_max 0.719
_refine_diff_density_min -0.332
_refine_diff_density_rms 0.063
_refine_ls_abs_structure_Flack none
_refine_ls_extinction_method none
_refine_ls_goodness_of_fit_ref 1.047
_refine_ls_hydrogen_treatment mixed
_refine_ls_matrix_type full
_refine_ls_number_parameters 654
_refine_ls_number_reflns 8943
_refine_ls_number_restraints 0
_refine_ls_restrained_S_all 1.047
_refine_ls_R_factor_all 0.1102
_refine_ls_R_factor_gt 0.0559
_refine_ls_shift/su_max 0.001
_refine_ls_shift/su_mean 0.000
_refine_ls_structure_factor_coef Fsqd
_refine_ls_weighting_details 'w=1/[\s^2^(F~o~^2^)+(0.010P)^2^+3.0P] where P=(F~o~^2^+2Fc^2^)/3'
_refine_ls_weighting_scheme calc
_refine_ls_wR_factor_gt 0.1019
_refine_ls_wR_factor_ref 0.1167
_reflns_number_gt 5694
_reflns_number_total 8943
_reflns_threshold_expression I>2\s(I)
_cod_data_source_file b104975p.txt
_cod_data_source_block 3.H2O
_cod_depositor_comments
;
The following automatic conversions were performed:
'_symmetry_cell_setting' value 'Triclinic' changed to 'triclinic'
according to '/home/saulius/struct/CIF-dictionaries/cif_core.dic'
dictionary named 'cif_core.dic' version 2.4.1 from
2010-06-29.

'_atom_sites_solution_hydrogens' value 'geom ' changed to
'geom' according to '/home/saulius/struct/CIF-dictionaries/cif_core.dic'
dictionary named 'cif_core.dic' version 2.4.1 from
2010-06-29.

'_atom_sites_solution_secondary' value 'difmap ' changed to
'difmap' according to '/home/saulius/struct/CIF-dictionaries/cif_core.dic'
dictionary named 'cif_core.dic' version 2.4.1 from
2010-06-29.

'_refine_ls_hydrogen_treatment' value 'mixed ' changed to
'mixed' according to '/home/saulius/struct/CIF-dictionaries/cif_core.dic'
dictionary named 'cif_core.dic' version 2.4.1 from 2010-06-29.

Automatic conversion script
Id: cif_fix_enum 1527 2010-12-29 10:47:43Z saulius 
;
_cod_database_code 7010881

loop_
_symmetry_equiv_pos_as_xyz
x,y,z
-x,-y,-z

loop_
_atom_site_aniso_label
_atom_site_aniso_U_11
_atom_site_aniso_U_22
_atom_site_aniso_U_33
_atom_site_aniso_U_23
_atom_site_aniso_U_13
_atom_site_aniso_U_12
Mn1 0.0235(3) 0.0209(3) 0.0270(3) -0.0020(2) 0.0011(2) -0.0027(2)
O41 0.0239(13) 0.0318(14) 0.0363(14) 0.0018(11) 0.0027(11) -0.0043(10)
O42 0.0290(13) 0.0310(14) 0.0329(14) 0.0037(12) -0.0050(11) -0.0008(11)
O61 0.0396(14) 0.0254(14) 0.0507(16) -0.0136(13) 0.0009(12) -0.0035(12)
O62 0.0339(14) 0.0311(15) 0.0579(18) -0.0033(13) -0.0109(13) 0.0029(12)
N11 0.0351(17) 0.0285(18) 0.0280(17) 0.0032(15) -0.0067(15) -0.0073(14)
N13 0.0400(17) 0.0165(15) 0.0215(16) 0.0000(12) 0.0094(13) -0.0018(13)
N21 0.0223(15) 0.0321(18) 0.0342(17) -0.0065(14) 0.0000(14) -0.0044(14)
N23 0.0236(15) 0.0249(17) 0.0309(17) -0.0076(13) 0.0021(13) -0.0030(12)
N30 0.0256(15) 0.0276(17) 0.0270(16) -0.0037(13) 0.0033(13) -0.0015(12)
C12 0.0293(19) 0.026(2) 0.035(2) 0.0008(17) -0.0031(17) -0.0087(16)
C14 0.0250(18) 0.0212(19) 0.033(2) -0.0046(17) 0.0010(16) -0.0041(15)
C15 0.0265(19) 0.026(2) 0.036(2) 0.0009(18) -0.0049(17) -0.0026(15)
C16 0.052(2) 0.030(2) 0.057(3) -0.001(2) -0.017(2) 0.0033(19)
C17 0.036(2) 0.042(2) 0.030(2) -0.0091(18) 0.0029(17) -0.0052(17)
C18A 0.097(7) 0.056(5) 0.027(4) -0.001(3) 0.009(4) 0.033(4)
C19 0.0260(19) 0.027(2) 0.040(2) -0.0065(17) -0.0005(17) 0.0010(15)
C22 0.0240(19) 0.028(2) 0.026(2) -0.0032(16) 0.0034(15) -0.0055(16)
C24 0.0290(19) 0.025(2) 0.0254(19) -0.0038(16) 0.0009(15) -0.0048(15)
C25 0.029(2) 0.028(2) 0.035(2) -0.0055(17) -0.0011(16) -0.0042(16)
C26 0.043(2) 0.034(2) 0.059(3) -0.013(2) -0.004(2) -0.0117(18)
C27 0.0245(18) 0.030(2) 0.041(2) -0.0059(18) -0.0002(16) 0.0007(15)
C28 0.040(2) 0.033(2) 0.042(2) 0.0022(19) -0.0045(18) -0.0024(17)
C29 0.0281(18) 0.024(2) 0.030(2) -0.0046(16) 0.0017(16) -0.0036(15)
C31 0.037(2) 0.028(2) 0.032(2) -0.0084(17) 0.0062(17) -0.0029(16)
C32 0.044(2) 0.045(2) 0.027(2) -0.0061(18) 0.0016(18) -0.0020(19)
C33 0.068(3) 0.053(3) 0.035(2) -0.010(2) 0.000(2) 0.002(2)
C43 0.0253(19) 0.0210(19) 0.033(2) -0.0093(17) 0.0017(17) -0.0073(15)
C44 0.0235(17) 0.027(2) 0.0252(19) -0.0052(16) -0.0001(15) -0.0039(14)
C45 0.0251(17) 0.0244(19) 0.0198(18) -0.0006(15) 0.0025(15) -0.0018(14)
C46 0.0224(17) 0.0212(19) 0.0249(19) -0.0015(15) -0.0005(15) 0.0020(14)
C47 0.038(2) 0.025(2) 0.027(2) -0.0007(17) 0.0056(17) -0.0022(16)
C48 0.036(2) 0.023(2) 0.042(2) -0.0065(18) 0.0050(18) -0.0063(16)
C49 0.0312(19) 0.030(2) 0.037(2) -0.0108(18) -0.0023(17) -0.0017(16)
C50 0.0301(19) 0.026(2) 0.0265(19) -0.0038(16) 0.0008(16) 0.0025(16)
C51 0.0232(18) 0.024(2) 0.030(2) -0.0027(16) 0.0023(15) -0.0019(15)
C52 0.0255(18) 0.027(2) 0.0244(19) -0.0034(16) 0.0007(15) -0.0069(15)
C53 0.0222(18) 0.034(2) 0.0242(19) -0.0037(16) -0.0012(15) -0.0062(15)
C54 0.0239(19) 0.044(2) 0.035(2) -0.0109(19) 0.0065(17) -0.0085(17)
C55 0.038(2) 0.048(3) 0.025(2) -0.0056(18) 0.0073(18) -0.0117(18)
C56 0.036(2) 0.057(3) 0.029(2) 0.0097(19) 0.0004(18) -0.0033(19)
C57 0.0272(19) 0.048(2) 0.033(2) 0.0035(19) 0.0051(17) 0.0020(17)
C58 0.0216(17) 0.035(2) 0.0201(18) 0.0020(16) 0.0015(15) -0.0035(16)
C59 0.032(2) 0.036(2) 0.030(2) 0.0036(17) -0.0025(17) -0.0041(17)
C60 0.033(2) 0.056(3) 0.040(2) 0.008(2) -0.0062(19) -0.013(2)
C61 0.029(2) 0.067(3) 0.034(2) 0.011(2) 0.0001(19) 0.005(2)
C62 0.035(2) 0.053(3) 0.033(2) -0.002(2) 0.0051(19) 0.012(2)
C63 0.0286(19) 0.038(2) 0.028(2) -0.0012(17) 0.0016(16) 0.0031(17)
C73 0.0266(19) 0.024(2) 0.031(2) -0.0071(17) 0.0070(17) -0.0024(16)
C74 0.0261(18) 0.0226(19) 0.0275(19) -0.0066(16) -0.0010(15) -0.0033(14)
C75 0.0255(17) 0.0203(18) 0.0236(18) -0.0062(15) 0.0037(15) -0.0009(14)
C76 0.0232(18) 0.0248(19) 0.0231(19) -0.0021(16) -0.0007(15) -0.0029(14)
C77 0.030(2) 0.053(3) 0.047(2) -0.028(2) 0.0031(18) -0.0044(18)
C78 0.042(2) 0.051(3) 0.047(3) -0.030(2) -0.001(2) -0.005(2)
C79 0.037(2) 0.041(2) 0.052(3) -0.018(2) -0.0014(19) -0.0117(18)
C80 0.028(2) 0.045(3) 0.062(3) -0.022(2) 0.0073(19) -0.0100(18)
C81 0.033(2) 0.031(2) 0.052(3) -0.0205(19) 0.0060(19) -0.0051(17)
C82 0.0243(18) 0.0201(19) 0.031(2) -0.0080(16) -0.0006(16) -0.0054(14)
C83 0.0290(19) 0.023(2) 0.037(2) -0.0016(17) -0.0006(16) -0.0024(15)
C84 0.045(2) 0.027(2) 0.040(2) 0.0022(18) -0.0113(19) -0.0095(18)
C85 0.036(2) 0.022(2) 0.061(3) -0.003(2) -0.018(2) -0.0009(17)
C86 0.0249(19) 0.030(2) 0.064(3) -0.019(2) -0.0033(19) 0.0002(16)
C87 0.034(2) 0.028(2) 0.035(2) -0.0088(17) -0.0006(17) -0.0042(16)
C88 0.0286(18) 0.0214(19) 0.0246(19) -0.0071(15) 0.0067(15) 0.0004(15)
C89 0.033(2) 0.026(2) 0.034(2) -0.0044(17) 0.0025(17) -0.0062(16)
C90 0.043(2) 0.034(2) 0.046(3) -0.008(2) 0.017(2) -0.0135(18)
C91 0.058(3) 0.043(3) 0.045(3) 0.003(2) 0.025(2) -0.012(2)
C92 0.056(3) 0.055(3) 0.027(2) 0.007(2) 0.007(2) 0.004(2)
C93 0.035(2) 0.042(2) 0.029(2) -0.0033(18) 0.0005(17) -0.0001(17)
O94 0.0341(14) 0.0443(18) 0.0311(15) -0.0039(13) -0.0038(13) 0.0049(12)

loop_
_atom_site_label
_atom_site_type_symbol
_atom_site_thermal_displace_type
_atom_site_fract_x
_atom_site_fract_y
_atom_site_fract_z
_atom_site_occupancy
_atom_site_U_iso_or_equiv
_atom_site_calc_flag
_atom_site_refinement_flags
Mn1 Mn Uani 0.26734(5) 0.41767(3) 0.23204(3) 1.000 0.0242(2) . .
O41 O Uani 0.1587(2) 0.35584(15) 0.32935(13) 1.000 0.0319(8) . .
O42 O Uani -0.0466(2) 0.41914(15) 0.28729(13) 1.000 0.0324(8) . .
O61 O Uani 0.3379(2) 0.29891(15) 0.20234(14) 1.000 0.0377(8) . .
O62 O Uani 0.1771(2) 0.24286(15) 0.14686(15) 1.000 0.0419(9) . .
N11 N Uani 0.1066(3) 0.58635(19) 0.01951(18) 1.000 0.0313(10) . .
N13 N Uani 0.1800(3) 0.50949(17) 0.13248(15) 1.000 0.0269(9) . .
N21 N Uani 0.6763(3) 0.48478(19) 0.26745(16) 1.000 0.0294(10) . .
N23 N Uani 0.4625(3) 0.46435(17) 0.24488(15) 1.000 0.0262(9) . .
N30 N Uani 0.2140(3) 0.56270(17) 0.27318(15) 1.000 0.0272(9) . .
C12 C Uani 0.1803(3) 0.5115(2) 0.0563(2) 1.000 0.0306(11) . .
C14 C Uani 0.1073(3) 0.5877(2) 0.14472(19) 1.000 0.0264(11) . .
C15 C Uani 0.0609(3) 0.6357(2) 0.0750(2) 1.000 0.0304(11) . .
C16 C Uani -0.0220(4) 0.7235(2) 0.0535(2) 1.000 0.0475(14) . .
C17 C Uani 0.2518(4) 0.4441(2) 0.0150(2) 1.000 0.0357(12) . .
C18A C Uani 0.2778(10) 0.4695(5) -0.0701(4) 0.668(13) 0.064(3) . .
C19 C Uani 0.0915(3) 0.6046(2) 0.2265(2) 1.000 0.0313(11) . .
C22 C Uani 0.5912(3) 0.4266(2) 0.25376(19) 1.000 0.0262(11) . .
C24 C Uani 0.4670(3) 0.5512(2) 0.25337(19) 1.000 0.0265(11) . .
C25 C Uani 0.5977(3) 0.5651(2) 0.2672(2) 1.000 0.0307(12) . .
C26 C Uani 0.6606(4) 0.6446(2) 0.2793(2) 1.000 0.0442(14) . .
C27 C Uani 0.6362(3) 0.3325(2) 0.2538(2) 1.000 0.0323(11) . .
C28 C Uani 0.5886(4) 0.2736(2) 0.3291(2) 1.000 0.0397(12) . .
C29 C Uani 0.3359(3) 0.6121(2) 0.2456(2) 1.000 0.0275(11) . .
C31 C Uani 0.1840(3) 0.5590(2) 0.35775(19) 1.000 0.0322(12) . .
C32 C Uani 0.2989(4) 0.5083(3) 0.41108(19) 1.000 0.0391(12) . .
C33 C Uani 0.2581(4) 0.5001(3) 0.4976(2) 1.000 0.0524(16) . .
C43 C Uani 0.0294(3) 0.3689(2) 0.3376(2) 1.000 0.0256(11) . .
C44 C Uani -0.0371(3) 0.3245(2) 0.41443(18) 1.000 0.0251(11) . .
C45 C Uani -0.0023(3) 0.2233(2) 0.44869(18) 1.000 0.0238(10) . .
C46 C Uani -0.0654(3) 0.1694(2) 0.39613(19) 1.000 0.0236(11) . .
C47 C Uani -0.1419(3) 0.0985(2) 0.4268(2) 1.000 0.0309(12) . .
C48 C Uani -0.1993(3) 0.0526(2) 0.3784(2) 1.000 0.0336(12) . .
C49 C Uani -0.1822(3) 0.0756(2) 0.2979(2) 1.000 0.0322(11) . .
C50 C Uani -0.1042(3) 0.1437(2) 0.2664(2) 1.000 0.0282(11) . .
C51 C Uani -0.0452(3) 0.1894(2) 0.31499(19) 1.000 0.0262(11) . .
C52 C Uani -0.0716(3) 0.2046(2) 0.53165(19) 1.000 0.0256(11) . .
C53 C Uani -0.2114(3) 0.2312(2) 0.54199(19) 1.000 0.0268(11) . .
C54 C Uani -0.2773(3) 0.2105(2) 0.6144(2) 1.000 0.0337(11) . .
C55 C Uani -0.2058(4) 0.1625(2) 0.6790(2) 1.000 0.0369(14) . .
C56 C Uani -0.0684(4) 0.1363(3) 0.6698(2) 1.000 0.0434(14) . .
C57 C Uani -0.0025(3) 0.1571(2) 0.5972(2) 1.000 0.0383(11) . .
C58 C Uani 0.1549(3) 0.1977(2) 0.45597(18) 1.000 0.0266(11) . .
C59 C Uani 0.2361(3) 0.2498(2) 0.48803(19) 1.000 0.0340(12) . .
C60 C Uani 0.3762(4) 0.2267(3) 0.4977(2) 1.000 0.0448(14) . .
C61 C Uani 0.4380(4) 0.1501(3) 0.4778(2) 1.000 0.0471(14) . .
C62 C Uani 0.3600(4) 0.0979(3) 0.4470(2) 1.000 0.0426(14) . .
C63 C Uani 0.2182(3) 0.1217(2) 0.43561(19) 1.000 0.0328(11) . .
C73 C Uani 0.2840(3) 0.2357(2) 0.1848(2) 1.000 0.0272(11) . .
C74 C Uani 0.3565(3) 0.1430(2) 0.21636(18) 1.000 0.0251(11) . .
C75 C Uani 0.4076(3) 0.0868(2) 0.15402(18) 1.000 0.0231(10) . .
C76 C Uani 0.2932(3) 0.0398(2) 0.12626(18) 1.000 0.0240(11) . .
C77 C Uani 0.3262(4) -0.0224(3) 0.0799(2) 1.000 0.0409(14) . .
C78 C Uani 0.2263(4) -0.0685(3) 0.0569(2) 1.000 0.0438(16) . .
C79 C Uani 0.0906(4) -0.0530(2) 0.0787(2) 1.000 0.0415(14) . .
C80 C Uani 0.0567(4) 0.0072(3) 0.1255(2) 1.000 0.0432(16) . .
C81 C Uani 0.1564(3) 0.0530(2) 0.1492(2) 1.000 0.0370(14) . .
C82 C Uani 0.5177(3) 0.0123(2) 0.19106(19) 1.000 0.0245(11) . .
C83 C Uani 0.5039(3) -0.0316(2) 0.2679(2) 1.000 0.0303(11) . .
C84 C Uani 0.5985(4) -0.1019(2) 0.3005(2) 1.000 0.0379(12) . .
C85 C Uani 0.7073(4) -0.1305(2) 0.2560(2) 1.000 0.0401(14) . .
C86 C Uani 0.7212(3) -0.0885(2) 0.1791(2) 1.000 0.0384(14) . .
C87 C Uani 0.6277(3) -0.0172(2) 0.1466(2) 1.000 0.0319(12) . .
C88 C Uani 0.4735(3) 0.1521(2) 0.08733(19) 1.000 0.0249(11) . .
C89 C Uani 0.5883(3) 0.1911(2) 0.1042(2) 1.000 0.0311(12) . .
C90 C Uani 0.6436(4) 0.2570(2) 0.0504(2) 1.000 0.0408(14) . .
C91 C Uani 0.5878(4) 0.2840(3) -0.0224(2) 1.000 0.0506(17) . .
C92 C Uani 0.4773(4) 0.2451(3) -0.0418(2) 1.000 0.0491(16) . .
C93 C Uani 0.4187(4) 0.1794(2) 0.0129(2) 1.000 0.0362(12) . .
C18B C Uiso 0.3647(16) 0.4896(9) -0.0379(9) 0.332(13) 0.050(5) . .
O94 O Uani 0.9525(3) 0.35696(18) 0.13715(15) 1.000 0.0376(9) . .
H16A H Uiso -0.04490 0.74710 0.10100 1.000 0.0710 calc R
H16B H Uiso -0.10720 0.71660 0.02830 1.000 0.0710 calc R
H16C H Uiso 0.03200 0.76440 0.01720 1.000 0.0710 calc R
H17A H Uiso 0.34190 0.42370 0.04030 0.668(13) 0.0430 calc R
H17B H Uiso 0.19670 0.39290 0.02420 0.668(13) 0.0430 calc R
H18A H Uiso 0.19010 0.47790 -0.09770 0.668(13) 0.0960 calc R
H18B H Uiso 0.33870 0.42290 -0.08780 0.668(13) 0.0960 calc R
H18C H Uiso 0.32180 0.52470 -0.08160 0.668(13) 0.0960 calc R
H19A H Uiso 0.08170 0.66890 0.22470 1.000 0.0370 calc R
H19B H Uiso 0.00720 0.58020 0.25170 1.000 0.0370 calc R
H21 H Uiso 0.778(4) 0.466(2) 0.2798(19) 1.000 0.0440 . .
H26A H Uiso 0.72370 0.66370 0.23530 1.000 0.0660 calc R
H26B H Uiso 0.71190 0.63010 0.32830 1.000 0.0660 calc R
H26C H Uiso 0.58760 0.69220 0.28220 1.000 0.0660 calc R
H27A H Uiso 0.73810 0.32420 0.24920 1.000 0.0380 calc R
H27B H Uiso 0.59730 0.31540 0.20810 1.000 0.0380 calc R
H28A H Uiso 0.62320 0.29240 0.37450 1.000 0.0600 calc R
H28B H Uiso 0.62450 0.21220 0.32960 1.000 0.0600 calc R
H28C H Uiso 0.48750 0.27820 0.33160 1.000 0.0600 calc R
H29A H Uiso 0.34200 0.65800 0.27690 1.000 0.0330 calc R
H29B H Uiso 0.32400 0.64190 0.19000 1.000 0.0330 calc R
H31A H Uiso 0.09750 0.53080 0.37220 1.000 0.0390 calc R
H31B H Uiso 0.16850 0.62000 0.36700 1.000 0.0390 calc R
H32A H Uiso 0.31980 0.44860 0.39930 1.000 0.0470 calc R
H32B H Uiso 0.38360 0.53920 0.40020 1.000 0.0470 calc R
H33A H Uiso 0.24400 0.55900 0.51030 1.000 0.0790 calc R
H33B H Uiso 0.33160 0.46460 0.53000 1.000 0.0790 calc R
H33C H Uiso 0.17230 0.47160 0.50810 1.000 0.0790 calc R
H44A H Uiso -0.13830 0.33470 0.40780 1.000 0.0300 calc R
H44B H Uiso -0.01470 0.35650 0.45520 1.000 0.0300 calc R
H47 H Uiso -0.15450 0.08170 0.48200 1.000 0.0370 calc R
H48 H Uiso -0.25110 0.00480 0.40050 1.000 0.0400 calc R
H49 H Uiso -0.22380 0.04480 0.26460 1.000 0.0380 calc R
H50 H Uiso -0.09090 0.15950 0.21120 1.000 0.0340 calc R
H51 H Uiso 0.01020 0.23520 0.29260 1.000 0.0320 calc R
H53 H Uiso -0.26240 0.26410 0.49840 1.000 0.0320 calc R
H54 H Uiso -0.37240 0.22940 0.61990 1.000 0.0400 calc R
H55 H Uiso -0.25100 0.14790 0.72860 1.000 0.0440 calc R
H56 H Uiso -0.01780 0.10370 0.71360 1.000 0.0520 calc R
H57 H Uiso 0.09280 0.13820 0.59230 1.000 0.0460 calc R
H59 H Uiso 0.19450 0.30180 0.50340 1.000 0.0410 calc R
H60 H Uiso 0.43040 0.26380 0.51830 1.000 0.0540 calc R
H61 H Uiso 0.53390 0.13390 0.48550 1.000 0.0560 calc R
H62 H Uiso 0.40200 0.04510 0.43310 1.000 0.0520 calc R
H63 H Uiso 0.16520 0.08510 0.41370 1.000 0.0390 calc R
H74A H Uiso 0.29200 0.10940 0.25330 1.000 0.0300 calc R
H74B H Uiso 0.43710 0.14960 0.24680 1.000 0.0300 calc R
H77 H Uiso 0.41940 -0.03370 0.06370 1.000 0.0490 calc R
H78 H Uiso 0.25190 -0.11120 0.02560 1.000 0.0530 calc R
H79 H Uiso 0.02160 -0.08340 0.06170 1.000 0.0500 calc R
H80 H Uiso -0.03660 0.01770 0.14190 1.000 0.0520 calc R
H81 H Uiso 0.13030 0.09440 0.18170 1.000 0.0450 calc R
H83 H Uiso 0.42850 -0.01360 0.29910 1.000 0.0370 calc R
H84 H Uiso 0.58780 -0.13030 0.35390 1.000 0.0450 calc R
H85 H Uiso 0.77160 -0.17850 0.27820 1.000 0.0480 calc R
H86 H Uiso 0.79520 -0.10810 0.14770 1.000 0.0460 calc R
H87 H Uiso 0.63950 0.01140 0.09350 1.000 0.0380 calc R
H89 H Uiso 0.62950 0.17170 0.15410 1.000 0.0370 calc R
H90 H Uiso 0.72030 0.28360 0.06400 1.000 0.0490 calc R
H91 H Uiso 0.62540 0.32950 -0.05950 1.000 0.0600 calc R
H92 H Uiso 0.44020 0.26290 -0.09290 1.000 0.0590 calc R
H93 H Uiso 0.34150 0.15350 -0.00090 1.000 0.0440 calc R
H11 H Uiso 0.087(4) 0.604(2) -0.032(2) 1.000 0.0470 . .
H17C H Uiso 0.18580 0.42300 -0.01700 0.332(13) 0.0430 calc R
H17D H Uiso 0.29350 0.39300 0.05330 0.332(13) 0.0430 calc R
H18D H Uiso 0.32270 0.54250 -0.07290 0.332(13) 0.0750 calc R
H18E H Uiso 0.41030 0.44890 -0.06920 0.332(13) 0.0750 calc R
H18F H Uiso 0.43280 0.50640 -0.00510 0.332(13) 0.0750 calc R
H94A H Uiso 1.028(4) 0.324(3) 0.132(2) 1.000 0.0560 . .
H94B H Uiso 0.949(4) 0.384(3) 0.174(2) 1.000 0.0560 . .

loop_
_atom_type_symbol
_atom_type_description
_atom_type_scat_dispersion_real
_atom_type_scat_dispersion_imag
_atom_type_scat_source
O O 0.0106 0.0060 'International Tables Vol C Tables 4.2.6.8 and 6.1.1.4'
N N 0.0061 0.0033 'International Tables Vol C Tables 4.2.6.8 and 6.1.1.4'
Mn Mn 0.3368 0.7283 'International Tables Vol C Tables 4.2.6.8 and 6.1.1.4'
H H 0.0000 0.0000 'International Tables Vol C Tables 4.2.6.8 and 6.1.1.4'
C C 0.0033 0.0016 'International Tables Vol C Tables 4.2.6.8 and 6.1.1.4'

loop_
_geom_angle_atom_site_label_1
_geom_angle_atom_site_label_2
_geom_angle_atom_site_label_3
_geom_angle
_geom_angle_site_symmetry_1
_geom_angle_site_symmetry_2
_geom_angle_site_symmetry_3
_geom_angle_publ_flag
O41 Mn1 O61 92.17(9) . . . yes
O41 Mn1 N13 126.09(10) . . . yes
O41 Mn1 N23 120.79(9) . . . yes
O61 Mn1 N13 111.00(10) . . . yes
O61 Mn1 N23 98.56(10) . . . yes
N13 Mn1 N23 103.57(11) . . . yes
Mn1 O41 C43 123.2(2) . . . yes
Mn1 O61 C73 136.1(2) . . . yes
H94A O94 H94B 116(4) . . . no
C12 N11 C15 108.5(3) . . . yes
Mn1 N13 C12 134.4(2) . . . yes
Mn1 N13 C14 118.5(2) . . . yes
C12 N13 C14 107.1(3) . . . yes
C22 N21 C25 108.0(3) . . . yes
Mn1 N23 C22 134.4(2) . . . yes
C22 N23 C24 106.0(3) . . . yes
Mn1 N23 C24 119.4(2) . . . yes
C19 N30 C29 109.7(2) . . . yes
C19 N30 C31 110.0(2) . . . yes
C29 N30 C31 111.7(2) . . . yes
C15 N11 H11 123(2) . . . no
C12 N11 H11 129(2) . . . no
C25 N21 H21 130.4(18) . . . no
C22 N21 H21 121.4(18) . . . no
N11 C12 C17 124.0(3) . . . yes
N11 C12 N13 109.6(3) . . . yes
N13 C12 C17 126.4(3) . . . yes
C15 C14 C19 131.7(3) . . . no
N13 C14 C15 109.1(3) . . . yes
N13 C14 C19 119.1(3) . . . yes
N11 C15 C16 122.2(3) . . . yes
N11 C15 C14 105.7(3) . . . yes
C14 C15 C16 132.1(3) . . . no
C12 C17 C18A 118.3(4) . . . no
C12 C17 C18B 106.6(6) . . . no
N30 C19 C14 110.0(2) . . . yes
N23 C22 C27 125.6(3) . . . yes
N21 C22 N23 110.5(3) . . . yes
N21 C22 C27 123.7(3) . . . yes
N23 C24 C25 110.0(3) . . . yes
N23 C24 C29 118.9(3) . . . yes
C25 C24 C29 131.1(3) . . . no
C24 C25 C26 132.5(3) . . . no
N21 C25 C24 105.5(3) . . . yes
N21 C25 C26 122.0(3) . . . yes
C22 C27 C28 110.7(3) . . . no
N30 C29 C24 111.1(3) . . . yes
N30 C31 C32 113.7(3) . . . yes
C31 C32 C33 111.6(3) . . . no
O41 C43 O42 123.4(3) . . . yes
O42 C43 C44 118.3(3) . . . yes
O41 C43 C44 118.2(3) . . . yes
C43 C44 C45 121.0(3) . . . no
C44 C45 C46 109.3(2) . . . no
C46 C45 C58 110.6(2) . . . no
C46 C45 C52 109.2(2) . . . no
C44 C45 C52 106.5(2) . . . no
C52 C45 C58 109.3(2) . . . no
C44 C45 C58 111.9(2) . . . no
C45 C46 C51 120.3(3) . . . no
C47 C46 C51 117.3(3) . . . no
C45 C46 C47 122.4(3) . . . no
C46 C47 C48 121.2(3) . . . no
C47 C48 C49 120.5(3) . . . no
C48 C49 C50 119.3(3) . . . no
C49 C50 C51 120.2(3) . . . no
C46 C51 C50 121.3(3) . . . no
C53 C52 C57 116.8(3) . . . no
C45 C52 C57 122.7(3) . . . no
C45 C52 C53 120.4(3) . . . no
C52 C53 C54 121.4(3) . . . no
C53 C54 C55 120.6(3) . . . no
C54 C55 C56 118.6(3) . . . no
C55 C56 C57 120.7(3) . . . no
C52 C57 C56 121.9(3) . . . no
C59 C58 C63 118.0(3) . . . no
C45 C58 C59 119.7(3) . . . no
C45 C58 C63 122.2(3) . . . no
C58 C59 C60 120.9(3) . . . no
C59 C60 C61 120.5(4) . . . no
C60 C61 C62 119.4(4) . . . no
C61 C62 C63 120.4(4) . . . no
C58 C63 C62 120.7(3) . . . no
O61 C73 C74 115.9(3) . . . yes
O62 C73 C74 119.1(3) . . . yes
O61 C73 O62 125.0(3) . . . yes
C73 C74 C75 116.6(3) . . . no
C76 C75 C88 113.6(3) . . . no
C74 C75 C76 113.5(2) . . . no
C76 C75 C82 105.5(2) . . . no
C82 C75 C88 110.2(2) . . . no
C74 C75 C82 109.2(2) . . . no
C74 C75 C88 104.8(2) . . . no
C75 C76 C81 122.7(3) . . . no
C75 C76 C77 120.2(3) . . . no
C77 C76 C81 117.1(3) . . . no
C76 C77 C78 121.4(4) . . . no
C77 C78 C79 120.6(4) . . . no
C78 C79 C80 118.6(4) . . . no
C79 C80 C81 121.0(4) . . . no
C76 C81 C80 121.2(3) . . . no
C75 C82 C83 120.8(3) . . . no
C75 C82 C87 121.3(3) . . . no
C83 C82 C87 117.7(3) . . . no
C82 C83 C84 121.3(3) . . . no
C83 C84 C85 120.6(3) . . . no
C84 C85 C86 118.9(3) . . . no
C85 C86 C87 120.7(3) . . . no
C82 C87 C86 120.9(3) . . . no
C75 C88 C89 118.4(3) . . . no
C89 C88 C93 117.8(3) . . . no
C75 C88 C93 123.6(3) . . . no
C88 C89 C90 121.8(3) . . . no
C89 C90 C91 119.9(3) . . . no
C90 C91 C92 119.9(4) . . . no
C91 C92 C93 120.7(3) . . . no
C88 C93 C92 119.9(3) . . . no
C15 C16 H16B 109.57 . . . no
C15 C16 H16C 109.48 . . . no
H16A C16 H16B 109.50 . . . no
H16A C16 H16C 109.37 . . . no
H16B C16 H16C 109.47 . . . no
C15 C16 H16A 109.44 . . . no
C12 C17 H17A 107.69 . . . no
C12 C17 H17C 110.40 . . . no
C12 C17 H17D 110.48 . . . no
C18A C17 H17A 107.70 . . . no
C18A C17 H17B 107.77 . . . no
H17A C17 H17B 107.14 . . . no
C18B C17 H17C 110.38 . . . no
C12 C17 H17B 107.74 . . . no
H17C C17 H17D 108.64 . . . no
C18B C17 H17D 110.38 . . . no
C17 C18A H18B 109.54 . . . no
C17 C18A H18C 109.51 . . . no
H18A C18A H18B 109.40 . . . no
H18A C18A H18C 109.40 . . . no
H18B C18A H18C 109.46 . . . no
C17 C18A H18A 109.52 . . . no
H18D C18B H18F 109.49 . . . no
H18E C18B H18F 109.51 . . . no
H18D C18B H18E 109.50 . . . no
C17 C18B H18D 109.46 . . . no
C17 C18B H18E 109.49 . . . no
C17 C18B H18F 109.38 . . . no
N30 C19 H19A 109.69 . . . no
N30 C19 H19B 109.65 . . . no
C14 C19 H19A 109.63 . . . no
C14 C19 H19B 109.68 . . . no
H19A C19 H19B 108.17 . . . no
H26B C26 H26C 109.51 . . . no
C25 C26 H26A 109.45 . . . no
C25 C26 H26B 109.49 . . . no
C25 C26 H26C 109.43 . . . no
H26A C26 H26B 109.44 . . . no
H26A C26 H26C 109.50 . . . no
C22 C27 H27A 109.48 . . . no
C22 C27 H27B 109.59 . . . no
C28 C27 H27A 109.44 . . . no
C28 C27 H27B 109.46 . . . no
H27A C27 H27B 108.16 . . . no
C27 C28 H28A 109.54 . . . no
C27 C28 H28B 109.45 . . . no
C27 C28 H28C 109.47 . . . no
H28A C28 H28C 109.48 . . . no
H28B C28 H28C 109.46 . . . no
H28A C28 H28B 109.44 . . . no
H29A C29 H29B 108.04 . . . no
C24 C29 H29B 109.43 . . . no
N30 C29 H29A 109.38 . . . no
N30 C29 H29B 109.42 . . . no
C24 C29 H29A 109.46 . . . no
N30 C31 H31A 108.85 . . . no
N30 C31 H31B 108.76 . . . no
C32 C31 H31A 108.85 . . . no
C32 C31 H31B 108.87 . . . no
H31A C31 H31B 107.65 . . . no
C31 C32 H32A 109.30 . . . no
C31 C32 H32B 109.31 . . . no
C33 C32 H32A 109.34 . . . no
C33 C32 H32B 109.36 . . . no
H32A C32 H32B 107.89 . . . no
H33B C33 H33C 109.53 . . . no
C32 C33 H33A 109.49 . . . no
C32 C33 H33B 109.48 . . . no
C32 C33 H33C 109.54 . . . no
H33A C33 H33B 109.45 . . . no
H33A C33 H33C 109.34 . . . no
C43 C44 H44A 107.13 . . . no
C43 C44 H44B 107.11 . . . no
C45 C44 H44A 106.98 . . . no
C45 C44 H44B 107.09 . . . no
H44A C44 H44B 106.80 . . . no
C46 C47 H47 119.38 . . . no
C48 C47 H47 119.41 . . . no
C47 C48 H48 119.77 . . . no
C49 C48 H48 119.69 . . . no
C48 C49 H49 120.37 . . . no
C50 C49 H49 120.30 . . . no
C49 C50 H50 119.94 . . . no
C51 C50 H50 119.82 . . . no
C50 C51 H51 119.36 . . . no
C46 C51 H51 119.30 . . . no
C54 C53 H53 119.29 . . . no
C52 C53 H53 119.30 . . . no
C53 C54 H54 119.77 . . . no
C55 C54 H54 119.59 . . . no
C54 C55 H55 120.74 . . . no
C56 C55 H55 120.67 . . . no
C55 C56 H56 119.61 . . . no
C57 C56 H56 119.69 . . . no
C52 C57 H57 118.97 . . . no
C56 C57 H57 119.13 . . . no
C60 C59 H59 119.62 . . . no
C58 C59 H59 119.50 . . . no
C59 C60 H60 119.76 . . . no
C61 C60 H60 119.70 . . . no
C62 C61 H61 120.35 . . . no
C60 C61 H61 120.26 . . . no
C61 C62 H62 119.78 . . . no
C63 C62 H62 119.77 . . . no
C58 C63 H63 119.62 . . . no
C62 C63 H63 119.65 . . . no
C73 C74 H74A 108.15 . . . no
C73 C74 H74B 108.14 . . . no
C75 C74 H74A 108.20 . . . no
C75 C74 H74B 108.09 . . . no
H74A C74 H74B 107.32 . . . no
C76 C77 H77 119.29 . . . no
C78 C77 H77 119.28 . . . no
C79 C78 H78 119.67 . . . no
C77 C78 H78 119.69 . . . no
C78 C79 H79 120.68 . . . no
C80 C79 H79 120.70 . . . no
C81 C80 H80 119.54 . . . no
C79 C80 H80 119.50 . . . no
C76 C81 H81 119.39 . . . no
C80 C81 H81 119.38 . . . no
C82 C83 H83 119.32 . . . no
C84 C83 H83 119.40 . . . no
C83 C84 H84 119.68 . . . no
C85 C84 H84 119.76 . . . no
C84 C85 H85 120.52 . . . no
C86 C85 H85 120.58 . . . no
C87 C86 H86 119.71 . . . no
C85 C86 H86 119.61 . . . no
C82 C87 H87 119.63 . . . no
C86 C87 H87 119.49 . . . no
C90 C89 H89 119.15 . . . no
C88 C89 H89 119.07 . . . no
C89 C90 H90 120.00 . . . no
C91 C90 H90 120.14 . . . no
C90 C91 H91 120.07 . . . no
C92 C91 H91 120.06 . . . no
C91 C92 H92 119.73 . . . no
C93 C92 H92 119.57 . . . no
C88 C93 H93 120.04 . . . no
C92 C93 H93 120.01 . . . no

loop_
_geom_bond_atom_site_label_1
_geom_bond_atom_site_label_2
_geom_bond_distance
_geom_bond_site_symmetry_1
_geom_bond_site_symmetry_2
_geom_bond_publ_flag
Mn1 O41 2.079(2) . . yes
Mn1 O61 2.061(2) . . yes
Mn1 N13 2.150(3) . . yes
Mn1 N23 2.140(3) . . yes
O41 C43 1.262(4) . . yes
O42 C43 1.256(4) . . yes
O61 C73 1.256(4) . . yes
O62 C73 1.238(4) . . yes
O94 H94A 0.86(4) . . no
O94 H94B 0.83(4) . . no
N11 C12 1.356(4) . . yes
N11 C15 1.385(4) . . yes
N13 C14 1.393(4) . . yes
N13 C12 1.320(4) . . yes
N21 C25 1.395(4) . . yes
N21 C22 1.350(4) . . yes
N23 C24 1.394(4) . . yes
N23 C22 1.329(4) . . yes
N30 C31 1.481(4) . . yes
N30 C19 1.486(4) . . yes
N30 C29 1.492(4) . . yes
N11 H11 0.90(3) . . no
N21 H21 1.02(4) . . no
C12 C17 1.489(5) . . no
C14 C15 1.356(5) . . no
C14 C19 1.499(5) . . no
C15 C16 1.498(5) . . no
C17 C18B 1.541(16) . . no
C17 C18A 1.472(8) . . no
C22 C27 1.483(4) . . no
C24 C29 1.502(4) . . no
C24 C25 1.352(4) . . no
C25 C26 1.491(5) . . no
C27 C28 1.524(5) . . no
C31 C32 1.529(5) . . no
C32 C33 1.526(5) . . no
C43 C44 1.528(5) . . no
C44 C45 1.572(4) . . no
C45 C58 1.545(4) . . no
C45 C52 1.555(4) . . no
C45 C46 1.544(4) . . no
C46 C51 1.394(5) . . no
C46 C47 1.399(4) . . no
C47 C48 1.378(5) . . no
C48 C49 1.382(5) . . no
C49 C50 1.378(4) . . no
C50 C51 1.386(4) . . no
C52 C53 1.397(4) . . no
C52 C57 1.384(5) . . no
C53 C54 1.385(5) . . no
C54 C55 1.385(5) . . no
C55 C56 1.371(6) . . no
C56 C57 1.388(5) . . no
C58 C59 1.395(4) . . no
C58 C63 1.380(4) . . no
C59 C60 1.383(5) . . no
C60 C61 1.380(6) . . no
C61 C62 1.365(6) . . no
C62 C63 1.404(5) . . no
C73 C74 1.541(4) . . no
C74 C75 1.563(4) . . no
C75 C82 1.549(4) . . no
C75 C88 1.545(4) . . no
C75 C76 1.538(4) . . no
C76 C77 1.387(5) . . no
C76 C81 1.383(4) . . no
C77 C78 1.384(6) . . no
C78 C79 1.372(6) . . no
C79 C80 1.370(5) . . no
C80 C81 1.385(5) . . no
C82 C87 1.391(4) . . no
C82 C83 1.381(5) . . no
C83 C84 1.395(5) . . no
C84 C85 1.378(5) . . no
C85 C86 1.373(5) . . no
C86 C87 1.398(4) . . no
C88 C93 1.388(5) . . no
C88 C89 1.395(4) . . no
C89 C90 1.379(5) . . no
C90 C91 1.367(5) . . no
C91 C92 1.374(6) . . no
C92 C93 1.400(5) . . no
C16 H16C 0.9800 . . no
C16 H16A 0.9802 . . no
C16 H16B 0.9796 . . no
C17 H17C 0.9892 . . no
C17 H17D 0.9897 . . no
C17 H17B 0.9890 . . no
C17 H17A 0.9904 . . no
C18A H18B 0.9796 . . no
C18A H18C 0.9801 . . no
C18A H18A 0.9807 . . no
C18B H18F 0.9806 . . no
C18B H18D 0.9802 . . no
C18B H18E 0.9789 . . no
C19 H19B 0.9898 . . no
C19 H19A 0.9889 . . no
C26 H26A 0.9804 . . no
C26 H26C 0.9795 . . no
C26 H26B 0.9799 . . no
C27 H27B 0.9893 . . no
C27 H27A 0.9900 . . no
C28 H28A 0.9797 . . no
C28 H28B 0.9807 . . no
C28 H28C 0.9801 . . no
C29 H29B 0.9900 . . no
C29 H29A 0.9901 . . no
C31 H31B 0.9897 . . no
C31 H31A 0.9905 . . no
C32 H32A 0.9904 . . no
C32 H32B 0.9904 . . no
C33 H33A 0.9804 . . no
C33 H33B 0.9790 . . no
C33 H33C 0.9802 . . no
C44 H44B 0.9891 . . no
C44 H44A 0.9898 . . no
C47 H47 0.9498 . . no
C48 H48 0.9495 . . no
C49 H49 0.9499 . . no
C50 H50 0.9494 . . no
C51 H51 0.9491 . . no
C53 H53 0.9504 . . no
C54 H54 0.9497 . . no
C55 H55 0.9498 . . no
C56 H56 0.9496 . . no
C57 H57 0.9503 . . no
C59 H59 0.9496 . . no
C60 H60 0.9504 . . no
C61 H61 0.9495 . . no
C62 H62 0.9507 . . no
C63 H63 0.9495 . . no
C74 H74B 0.9899 . . no
C74 H74A 0.9905 . . no
C77 H77 0.9497 . . no
C78 H78 0.9502 . . no
C79 H79 0.9498 . . no
C80 H80 0.9499 . . no
C81 H81 0.9502 . . no
C83 H83 0.9492 . . no
C84 H84 0.9512 . . no
C85 H85 0.9504 . . no
C86 H86 0.9502 . . no
C87 H87 0.9489 . . no
C89 H89 0.9500 . . no
C90 H90 0.9508 . . no
C91 H91 0.9493 . . no
C92 H92 0.9503 . . no
C93 H93 0.9500 . . no

loop_
_geom_contact_atom_site_label_1
_geom_contact_atom_site_label_2
_geom_contact_distance
_geom_contact_site_symmetry_1
_geom_contact_site_symmetry_2
_geom_contact_publ_flag
Mn1 O94 3.830(3) . 1_455 no
Mn1 N30 2.502(3) . . no
Mn1 C28 3.884(4) . . no
Mn1 C31 3.426(3) . . no
Mn1 C32 3.709(4) . . no
Mn1 H17A 3.3731 . . no
Mn1 H19B 3.4473 . . no
Mn1 H27B 3.4843 . . no
Mn1 H28C 3.1785 . . no
Mn1 H29B 3.5116 . . no
Mn1 H32A 3.1168 . . no
Mn1 H94B 3.42(4) . 1_455 no
Mn1 H17D 3.2098 . . no
O41 N30 3.261(4) . . no
O41 C31 3.332(4) . . no
O41 C58 2.952(4) . . no
O41 C59 2.995(4) . . no
O42 N21 2.794(4) . 1_455 no
O42 C19 3.271(4) . . no
O42 O94 2.967(4) . 1_455 no
O61 C27 3.199(4) . . no
O61 C89 3.417(4) . . no
O61 C28 3.296(4) . . no
O62 C88 3.305(4) . . no
O62 C81 2.973(4) . . no
O62 O94 2.658(4) . 1_455 no
O62 C76 3.327(4) . . no
O94 O62 2.658(4) . 1_655 no
O94 C18A 3.368(9) . 2_665 no
O94 N11 2.754(4) . 2_665 no
O94 O42 2.967(4) . 1_655 no
O94 Mn1 3.830(3) . 1_655 no
O41 H51 2.6742 . . no
O41 H32A 2.7143 . . no
O42 H27A 2.8591 . 1_455 no
O42 H51 2.8402 . . no
O42 H21 1.79(4) . 1_455 no
O42 H19B 2.5590 . . no
O42 H94B 2.15(4) . 1_455 no
O61 H17D 2.7332 . . no
O61 H27B 2.5746 . . no
O61 H28C 2.6756 . . no
O62 H94A 1.81(4) . 1_455 no
O62 H17D 2.8717 . . no
O62 H17B 2.8409 . . no
O62 H81 2.3524 . . no
O94 H27A 2.8150 . . no
O94 H11 1.85(3) . 2_665 no
O94 H18A 2.7591 . 2_665 no
N11 O94 2.754(4) . 2_665 no
N13 C29 3.280(4) . . no
N13 N30 2.783(4) . . no
N21 C18A 3.385(7) . 2_665 no
N21 O42 2.794(4) . 1_655 no
N23 N30 2.809(4) . . no
N23 C32 3.406(4) . . no
N30 O41 3.261(4) . . no
N30 N13 2.783(4) . . no
N30 Mn1 2.502(3) . . no
N30 N23 2.809(4) . . no
N11 H18D 2.7146 . . no
N11 H17C 2.8702 . 2_565 no
N11 H90 2.8925 . 2_665 no
N11 H18C 2.8974 . . no
N11 H18A 2.9429 . . no
C18A O94 3.368(9) . 2_665 no
C18A N21 3.385(7) . 2_665 no
C18A C22 3.531(8) . 2_665 no
C18B C18B 3.07(2) . 2_665 no
C19 O42 3.271(4) . . no
C22 C18A 3.531(8) . 2_665 no
C24 C32 3.129(5) . . no
C26 C85 3.514(5) . 1_565 no
C27 O61 3.199(4) . . no
C28 C61 3.287(5) . . no
C28 C60 3.520(5) . . no
C28 O61 3.296(4) . . no
C28 Mn1 3.884(4) . . no
C29 N13 3.280(4) . . no
C31 C43 3.539(4) . . no
C31 O41 3.332(4) . . no
C31 Mn1 3.426(3) . . no
C32 N23 3.406(4) . . no
C32 Mn1 3.709(4) . . no
C32 C24 3.129(5) . . no
C43 C31 3.539(4) . . no
C43 C51 3.061(4) . . no
C43 C59 3.465(5) . . no
C47 C63 3.577(4) . . no
C47 C53 3.167(5) . . no
C48 C57 3.585(4) . 2_556 no
C50 C81 3.553(5) . . no
C51 C43 3.061(4) . . no
C51 C63 3.327(4) . . no
C53 C47 3.167(5) . . no
C57 C63 3.571(5) . . no
C57 C48 3.585(4) . 2_556 no
C57 C59 3.214(4) . . no
C58 O41 2.952(4) . . no
C59 C57 3.214(4) . . no
C59 C43 3.465(5) . . no
C59 O41 2.995(4) . . no
C60 C28 3.520(5) . . no
C61 C28 3.287(5) . . no
C63 C47 3.577(4) . . no
C63 C57 3.571(5) . . no
C63 C51 3.327(4) . . no
C73 C89 3.299(4) . . no
C73 C81 3.394(4) . . no
C73 C93 3.460(5) . . no
C76 O62 3.327(4) . . no
C77 C87 3.216(5) . . no
C77 C93 3.322(6) . . no
C79 C79 3.358(5) . 2_555 no
C81 C73 3.394(4) . . no
C81 O62 2.973(4) . . no
C81 C50 3.553(5) . . no
C85 C26 3.514(5) . 1_545 no
C87 C77 3.216(5) . . no
C87 C89 3.159(5) . . no
C88 O62 3.305(4) . . no
C89 O61 3.417(4) . . no
C89 C73 3.299(4) . . no
C89 C87 3.159(5) . . no
C93 C73 3.460(5) . . no
C93 C77 3.322(6) . . no
C14 H29B 2.5618 . . no
C15 H17C 2.9420 . 2_565 no
C16 H17C 3.0936 . 2_565 no
C18A H11 2.82(4) . . no
C18B H11 3.09(4) . . no
C18B H18F 2.1490 . 2_665 no
C19 H16A 3.0156 . . no
C22 H18C 3.0471 . 2_665 no
C24 H32B 2.6276 . . no
C24 H32A 3.0974 . . no
C25 H32B 3.0479 . . no
C26 H29A 3.0908 . . no
C26 H85 3.0556 . 1_565 no
C29 H32B 2.7371 . . no
C29 H26C 3.0092 . . no
C32 H29A 2.9938 . . no
C43 H21 2.85(4) . 1_455 no
C43 H31A 2.8535 . . no
C43 H94B 2.94(3) . 1_455 no
C43 H51 2.3939 . . no
C44 H51 2.7629 . . no
C44 H33A 3.0109 . 2_566 no
C44 H59 2.7392 . . no
C44 H53 2.7302 . . no
C46 H63 2.4776 . . no
C46 H53 3.0393 . . no
C47 H63 2.9806 . . no
C47 H28B 3.0688 . 1_455 no
C48 H28B 2.8635 . 1_455 no
C48 H57 2.9879 . 2_556 no
C49 H28B 2.8160 . 1_455 no
C50 H81 2.7954 . . no
C50 H27A 3.0213 . 1_455 no
C50 H28B 2.9994 . 1_455 no
C51 H27A 2.9079 . 1_455 no
C51 H63 2.8699 . . no
C51 H44A 3.0806 . . no
C52 H47 2.4707 . . no
C53 H44A 2.6703 . . no
C53 H44B 3.0169 . . no
C53 H47 2.7355 . . no
C54 H29A 3.0627 . 2_566 no
C54 H31B 3.0226 . 2_566 no
C57 H47 3.0245 . . no
C58 H57 2.4422 . . no
C59 H57 2.6976 . . no
C59 H44B 2.8163 . . no
C60 H28C 3.0282 . . no
C60 H84 2.7257 . 2_656 no
C61 H28C 2.9523 . . no
C61 H84 2.8871 . 2_656 no
C62 H48 3.0212 . 2_556 no
C63 H57 2.9933 . . no
C73 H94A 2.81(4) . 1_455 no
C73 H81 2.7956 . . no
C73 H17D 2.9970 . . no
C74 H89 2.8760 . . no
C74 H81 2.5358 . . no
C74 H83 2.6063 . . no
C76 H93 2.5970 . . no
C77 H87 2.9964 . 2_655 no
C77 H93 2.8257 . . no
C78 H87 2.8946 . 2_655 no
C79 H79 3.0470 . 2_555 no
C80 H56 3.0080 . 2_556 no
C81 H50 3.0674 . . no
C81 H74A 2.6228 . . no
C82 H77 2.7027 . . no
C82 H49 3.0036 . 1_655 no
C82 H89 2.7574 . . no
C83 H74B 2.7779 . . no
C83 H49 3.0116 . 1_655 no
C83 H74A 2.8300 . . no
C84 H49 2.9579 . 1_655 no
C85 H26C 3.0475 . 1_545 no
C85 H49 2.9091 . 1_655 no
C86 H80 2.9951 . 1_655 no
C86 H49 2.8906 . 1_655 no
C87 H89 2.9694 . . no
C87 H77 2.5998 . . no
C87 H49 2.9288 . 1_655 no
C88 H87 2.5687 . . no
C89 H74B 2.8297 . . no
C89 H27B 2.9143 . . no
C89 H78 3.0891 . 2_655 no
C89 H87 2.8304 . . no
C90 H78 2.9272 . 2_655 no
C90 H27B 3.0665 . . no
C91 H78 2.9744 . 2_655 no
C91 H29B 3.0363 . 2_665 no
C91 H18E 2.9273 . . no
C92 H18B 2.9185 . . no
H11 C18A 2.82(4) . . no
H11 C18B 3.09(4) . . no
H11 H18D 2.5274 . . no
H11 H18A 2.5651 . . no
H11 H94B 2.48(5) . 2_665 no
H11 H94A 2.15(5) . 2_665 no
H11 O94 1.85(3) . 2_665 no
H16A H19A 2.5433 . . no
H16A C19 3.0156 . . no
H16B H17C 2.4232 . 2_565 no
H16B H17B 2.3460 . 2_565 no
H17A Mn1 3.3731 . . no
H17B O62 2.8409 . . no
H17B H94A 2.5837 . 1_455 no
H17B H16B 2.3460 . 2_565 no
H17C N11 2.8702 . 2_565 no
H17C C15 2.9420 . 2_565 no
H17C H16B 2.4232 . 2_565 no
H17C C16 3.0936 . 2_565 no
H17D Mn1 3.2098 . . no
H17D O62 2.8717 . . no
H17D C73 2.9970 . . no
H17D O61 2.7332 . . no
H18A H11 2.5651 . . no
H18A H94B 2.5667 . 2_665 no
H18A O94 2.7591 . 2_665 no
H18A N11 2.9429 . . no
H18B C92 2.9185 . . no
H18B H92 2.5982 . . no
H18C C22 3.0471 . 2_665 no
H18C N11 2.8974 . . no
H18D H11 2.5274 . . no
H18D N11 2.7146 . . no
H18E C91 2.9273 . . no
H18E H18F 2.2887 . 2_665 no
H18F C18B 2.1490 . 2_665 no
H18F H18F 1.3174 . 2_665 no
H18F H18E 2.2887 . 2_665 no
H19A H31B 2.5875 . . no
H19A H29B 2.4289 . . no
H19A H16A 2.5433 . . no
H19B Mn1 3.4473 . . no
H19B O42 2.5590 . . no
H19B H31A 2.2614 . . no
H21 H27A 2.4441 . . no
H21 O42 1.79(4) . 1_655 no
H21 C43 2.85(4) . 1_655 no
H26C C29 3.0092 . . no
H26C C85 3.0475 . 1_565 no
H26C H29A 2.5139 . . no
H27A O42 2.8591 . 1_655 no
H27A H94B 2.5476 . . no
H27A H21 2.4441 . . no
H27A O94 2.8150 . . no
H27A C50 3.0213 . 1_655 no
H27A C51 2.9079 . 1_655 no
H27B O61 2.5746 . . no
H27B C89 2.9143 . . no
H27B C90 3.0665 . . no
H27B Mn1 3.4843 . . no
H27B H89 2.5820 . . no
H28A H44A 2.5978 . 1_655 no
H28A H53 2.4063 . 1_655 no
H28B C47 3.0688 . 1_655 no
H28B C48 2.8635 . 1_655 no
H28B C49 2.8160 . 1_655 no
H28B C50 2.9994 . 1_655 no
H28C O61 2.6756 . . no
H28C C60 3.0282 . . no
H28C C61 2.9523 . . no
H28C Mn1 3.1785 . . no
H29A C26 3.0908 . . no
H29A H26C 2.5139 . . no
H29A H31B 2.2997 . . no
H29A C32 2.9938 . . no
H29A H32B 2.5460 . . no
H29A C54 3.0627 . 2_566 no
H29B Mn1 3.5116 . . no
H29B C14 2.5618 . . no
H29B H19A 2.4289 . . no
H29B C91 3.0363 . 2_665 no
H29B H91 2.2691 . 2_665 no
H31A H33C 2.4669 . . no
H31A H19B 2.2614 . . no
H31A C43 2.8535 . . no
H31B C54 3.0226 . 2_566 no
H31B H19A 2.5875 . . no
H31B H33A 2.5886 . . no
H31B H29A 2.2997 . . no
H32A O41 2.7143 . . no
H32A C24 3.0974 . . no
H32A Mn1 3.1168 . . no
H32B C24 2.6276 . . no
H32B H29A 2.5460 . . no
H32B C25 3.0479 . . no
H32B C29 2.7371 . . no
H33A H31B 2.5886 . . no
H33A H44B 2.5855 . 2_566 no
H33A C44 3.0109 . 2_566 no
H33A H44A 2.5139 . 2_566 no
H33C H31A 2.4669 . . no
H44A H28A 2.5978 . 1_455 no
H44A H53 2.1390 . . no
H44A C51 3.0806 . . no
H44A C53 2.6703 . . no
H44A H33A 2.5139 . 2_566 no
H44B C53 3.0169 . . no
H44B C59 2.8163 . . no
H44B H33A 2.5855 . 2_566 no
H44B H59 2.2507 . . no
H47 C53 2.7355 . . no
H47 C52 2.4707 . . no
H47 C57 3.0245 . . no
H48 H57 2.5553 . 2_556 no
H48 C62 3.0212 . 2_556 no
H49 C86 2.8906 . 1_455 no
H49 C87 2.9288 . 1_455 no
H49 C82 3.0036 . 1_455 no
H49 C83 3.0116 . 1_455 no
H49 C84 2.9579 . 1_455 no
H49 C85 2.9091 . 1_455 no
H50 H81 2.3675 . . no
H50 C81 3.0674 . . no
H51 O41 2.6742 . . no
H51 C43 2.3939 . . no
H51 C44 2.7629 . . no
H51 O42 2.8402 . . no
H53 C44 2.7302 . . no
H53 H28A 2.4063 . 1_455 no
H53 H44A 2.1390 . . no
H53 C46 3.0393 . . no
H56 C80 3.0080 . 2_556 no
H57 C63 2.9933 . . no
H57 C48 2.9879 . 2_556 no
H57 C59 2.6976 . . no
H57 C58 2.4422 . . no
H57 H48 2.5553 . 2_556 no
H59 H44B 2.2507 . . no
H59 C44 2.7392 . . no
H63 C47 2.9806 . . no
H63 C51 2.8699 . . no
H63 C46 2.4776 . . no
H74A C81 2.6228 . . no
H74A H81 2.1073 . . no
H74A H83 2.2353 . . no
H74A C83 2.8300 . . no
H74B H89 2.4303 . . no
H74B H83 2.5248 . . no
H74B C83 2.7779 . . no
H74B C89 2.8297 . . no
H77 H87 2.4309 . . no
H77 C87 2.5998 . . no
H77 C82 2.7027 . . no
H78 C90 2.9272 . 2_655 no
H78 C91 2.9744 . 2_655 no
H78 C89 3.0891 . 2_655 no
H78 H87 2.5855 . 2_655 no
H79 C79 3.0470 . 2_555 no
H80 C86 2.9951 . 1_455 no
H81 O62 2.3524 . . no
H81 C74 2.5358 . . no
H81 C50 2.7954 . . no
H81 C73 2.7956 . . no
H81 H74A 2.1073 . . no
H81 H50 2.3675 . . no
H83 H74B 2.5248 . . no
H83 H74A 2.2353 . . no
H83 C74 2.6063 . . no
H84 C60 2.7257 . 2_656 no
H84 C61 2.8871 . 2_656 no
H85 C26 3.0556 . 1_545 no
H87 H77 2.4309 . . no
H87 C77 2.9964 . 2_655 no
H87 C78 2.8946 . 2_655 no
H87 H78 2.5855 . 2_655 no
H87 C88 2.5687 . . no
H87 C89 2.8304 . . no
H89 C74 2.8760 . . no
H89 H74B 2.4303 . . no
H89 H27B 2.5820 . . no
H89 C82 2.7574 . . no
H89 C87 2.9694 . . no
H90 N11 2.8925 . 2_665 no
H91 H29B 2.2691 . 2_665 no
H92 H18B 2.5982 . . no
H93 C76 2.5970 . . no
H93 C77 2.8257 . . no
H94A O62 1.81(4) . 1_655 no
H94A C73 2.81(4) . 1_655 no
H94A H17B 2.5837 . 1_655 no
H94A H11 2.15(5) . 2_665 no
H94B Mn1 3.42(4) . 1_655 no
H94B O42 2.15(4) . 1_655 no
H94B C43 2.94(3) . 1_655 no
H94B H27A 2.5476 . . no
H94B H11 2.48(5) . 2_665 no
H94B H18A 2.5667 . 2_665 no

loop_
_geom_hbond_atom_site_label_D
_geom_hbond_atom_site_label_H
_geom_hbond_atom_site_label_A
_geom_hbond_distance_DH
_geom_hbond_distance_HA
_geom_hbond_distance_DA
_geom_hbond_angle_DHA
_geom_hbond_site_symmetry_A
_geom_hbond_publ_flag
N11 H11 O94 0.90(3) 1.85(3) 2.754(4) 179(2) 2_665 yes
N21 H21 O42 1.02(4) 1.79(4) 2.794(4) 168(3) 1_655 yes
O94 H94A O62 0.86(4) 1.81(4) 2.658(4) 166(4) 1_655 yes
O94 H94B O42 0.83(4) 2.15(4) 2.967(4) 165(4) 1_655 yes
C19 H19B O42 0.9898 2.5590 3.271(4) 128.78 . yes
C27 H27B O61 0.9893 2.5746 3.199(4) 121.05 . yes
C81 H81 O62 0.9502 2.3524 2.973(4) 122.48 . yes

loop_
_geom_torsion_atom_site_label_1
_geom_torsion_atom_site_label_2
_geom_torsion_atom_site_label_3
_geom_torsion_atom_site_label_4
_geom_torsion
_geom_torsion_site_symmetry_1
_geom_torsion_site_symmetry_2
_geom_torsion_site_symmetry_3
_geom_torsion_site_symmetry_4
_geom_torsion_publ_flag
O61 Mn1 O41 C43 -118.9(2) . . . . no
N13 Mn1 O41 C43 -0.8(3) . . . . no
N23 Mn1 O41 C43 139.8(2) . . . . no
O41 Mn1 O61 C73 59.7(3) . . . . no
N13 Mn1 O61 C73 -70.5(3) . . . . no
N23 Mn1 O61 C73 -178.7(3) . . . . no
O41 Mn1 N13 C12 -121.4(3) . . . . no
O41 Mn1 N13 C14 60.4(3) . . . . no
O61 Mn1 N13 C12 -12.2(3) . . . . no
O61 Mn1 N13 C14 169.7(2) . . . . no
N23 Mn1 N13 C12 92.7(3) . . . . no
N23 Mn1 N13 C14 -85.4(2) . . . . no
O41 Mn1 N23 C22 80.8(3) . . . . no
O41 Mn1 N23 C24 -92.3(2) . . . . no
O61 Mn1 N23 C22 -17.0(3) . . . . no
O61 Mn1 N23 C24 170.0(2) . . . . no
N13 Mn1 N23 C22 -131.1(3) . . . . no
N13 Mn1 N23 C24 55.9(2) . . . . no
Mn1 O41 C43 O42 1.4(4) . . . . no
Mn1 O41 C43 C44 -175.7(2) . . . . no
Mn1 O61 C73 O62 35.3(5) . . . . no
Mn1 O61 C73 C74 -142.5(2) . . . . no
C15 N11 C12 N13 2.0(4) . . . . no
C15 N11 C12 C17 -176.9(3) . . . . no
C12 N11 C15 C14 -1.0(3) . . . . no
C12 N11 C15 C16 178.9(3) . . . . no
Mn1 N13 C12 N11 179.5(2) . . . . no
Mn1 N13 C12 C17 -1.6(5) . . . . no
C14 N13 C12 N11 -2.2(4) . . . . no
C14 N13 C12 C17 176.7(3) . . . . no
Mn1 N13 C14 C15 -179.8(2) . . . . no
Mn1 N13 C14 C19 -0.6(4) . . . . no
C12 N13 C14 C15 1.6(4) . . . . no
C12 N13 C14 C19 -179.2(3) . . . . no
C25 N21 C22 N23 -0.1(4) . . . . no
C25 N21 C22 C27 -176.7(3) . . . . no
C22 N21 C25 C24 0.2(4) . . . . no
C22 N21 C25 C26 -179.0(3) . . . . no
Mn1 N23 C22 N21 -173.6(2) . . . . no
Mn1 N23 C22 C27 2.9(5) . . . . no
C24 N23 C22 N21 0.1(4) . . . . no
C24 N23 C22 C27 176.5(3) . . . . no
Mn1 N23 C24 C25 174.9(2) . . . . no
Mn1 N23 C24 C29 -5.7(4) . . . . no
C22 N23 C24 C25 0.0(4) . . . . no
C22 N23 C24 C29 179.4(3) . . . . no
C29 N30 C19 C14 71.3(3) . . . . no
C31 N30 C19 C14 -165.4(3) . . . . no
C19 N30 C29 C24 -147.2(3) . . . . no
C31 N30 C29 C24 90.5(3) . . . . no
C19 N30 C31 C32 174.0(3) . . . . no
C29 N30 C31 C32 -63.9(4) . . . . no
N11 C12 C17 C18A 17.6(6) . . . . no
N13 C12 C17 C18A -161.0(5) . . . . no
N13 C14 C19 N30 31.4(4) . . . . no
C19 C14 C15 C16 0.6(6) . . . . no
C19 C14 C15 N11 -179.5(3) . . . . no
C15 C14 C19 N30 -149.5(3) . . . . no
N13 C14 C15 C16 179.8(3) . . . . no
N13 C14 C15 N11 -0.3(3) . . . . no
N23 C22 C27 C28 -72.1(4) . . . . no
N21 C22 C27 C28 103.9(4) . . . . no
C25 C24 C29 N30 -149.2(3) . . . . no
C29 C24 C25 N21 -179.4(3) . . . . no
N23 C24 C25 N21 -0.1(4) . . . . no
N23 C24 C25 C26 178.9(3) . . . . no
C29 C24 C25 C26 -0.4(6) . . . . no
N23 C24 C29 N30 31.6(4) . . . . no
N30 C31 C32 C33 -175.4(3) . . . . no
O41 C43 C44 C45 -49.3(4) . . . . no
O42 C43 C44 C45 133.5(3) . . . . no
C43 C44 C45 C58 52.9(4) . . . . no
C43 C44 C45 C46 -69.9(3) . . . . no
C43 C44 C45 C52 172.3(3) . . . . no
C52 C45 C58 C63 104.3(3) . . . . no
C52 C45 C46 C47 -16.2(4) . . . . no
C52 C45 C58 C59 -72.1(4) . . . . no
C44 C45 C52 C57 -132.1(3) . . . . no
C46 C45 C52 C53 -66.0(4) . . . . no
C46 C45 C52 C57 110.0(3) . . . . no
C52 C45 C46 C51 165.0(3) . . . . no
C58 C45 C46 C47 104.1(3) . . . . no
C58 C45 C46 C51 -74.7(4) . . . . no
C44 C45 C52 C53 51.9(4) . . . . no
C46 C45 C58 C63 -15.9(4) . . . . no
C44 C45 C46 C47 -132.3(3) . . . . no
C44 C45 C46 C51 48.9(4) . . . . no
C44 C45 C58 C59 45.7(4) . . . . no
C58 C45 C52 C53 172.9(3) . . . . no
C58 C45 C52 C57 -11.0(4) . . . . no
C44 C45 C58 C63 -137.9(3) . . . . no
C46 C45 C58 C59 167.7(3) . . . . no
C45 C46 C47 C48 178.7(3) . . . . no
C45 C46 C51 C50 -178.0(3) . . . . no
C47 C46 C51 C50 3.1(5) . . . . no
C51 C46 C47 C48 -2.4(4) . . . . no
C46 C47 C48 C49 0.2(5) . . . . no
C47 C48 C49 C50 1.6(5) . . . . no
C48 C49 C50 C51 -0.9(5) . . . . no
C49 C50 C51 C46 -1.5(5) . . . . no
C53 C52 C57 C56 0.3(5) . . . . no
C45 C52 C57 C56 -175.9(3) . . . . no
C45 C52 C53 C54 176.0(3) . . . . no
C57 C52 C53 C54 -0.3(5) . . . . no
C52 C53 C54 C55 0.0(5) . . . . no
C53 C54 C55 C56 0.3(5) . . . . no
C54 C55 C56 C57 -0.3(6) . . . . no
C55 C56 C57 C52 0.0(6) . . . . no
C59 C58 C63 C62 0.0(5) . . . . no
C45 C58 C59 C60 177.8(3) . . . . no
C63 C58 C59 C60 1.2(5) . . . . no
C45 C58 C63 C62 -176.5(3) . . . . no
C58 C59 C60 C61 -1.8(5) . . . . no
C59 C60 C61 C62 1.2(5) . . . . no
C60 C61 C62 C63 0.0(5) . . . . no
C61 C62 C63 C58 -0.6(5) . . . . no
O62 C73 C74 C75 60.3(4) . . . . no
O61 C73 C74 C75 -121.7(3) . . . . no
C73 C74 C75 C82 161.0(2) . . . . no
C73 C74 C75 C88 43.0(3) . . . . no
C73 C74 C75 C76 -81.5(3) . . . . no
C82 C75 C76 C77 -51.1(4) . . . . no
C82 C75 C76 C81 125.2(3) . . . . no
C74 C75 C76 C81 5.6(4) . . . . no
C76 C75 C82 C83 -83.6(3) . . . . no
C76 C75 C82 C87 91.3(3) . . . . no
C88 C75 C82 C83 153.4(3) . . . . no
C88 C75 C76 C77 69.7(4) . . . . no
C88 C75 C76 C81 -114.0(3) . . . . no
C74 C75 C82 C83 38.7(4) . . . . no
C74 C75 C82 C87 -146.3(3) . . . . no
C74 C75 C76 C77 -170.6(3) . . . . no
C76 C75 C88 C93 12.0(4) . . . . no
C82 C75 C88 C89 -54.9(4) . . . . no
C82 C75 C88 C93 130.2(3) . . . . no
C74 C75 C88 C93 -112.4(3) . . . . no
C88 C75 C82 C87 -31.7(4) . . . . no
C74 C75 C88 C89 62.5(3) . . . . no
C76 C75 C88 C89 -173.1(3) . . . . no
C75 C76 C77 C78 177.1(3) . . . . no
C81 C76 C77 C78 0.7(5) . . . . no
C75 C76 C81 C80 -177.6(3) . . . . no
C77 C76 C81 C80 -1.2(5) . . . . no
C76 C77 C78 C79 0.8(6) . . . . no
C77 C78 C79 C80 -1.8(6) . . . . no
C78 C79 C80 C81 1.3(5) . . . . no
C79 C80 C81 C76 0.2(5) . . . . no
C83 C82 C87 C86 -0.4(5) . . . . no
C75 C82 C83 C84 176.5(3) . . . . no
C87 C82 C83 C84 1.4(5) . . . . no
C75 C82 C87 C86 -175.5(3) . . . . no
C82 C83 C84 C85 -1.3(5) . . . . no
C83 C84 C85 C86 0.2(5) . . . . no
C84 C85 C86 C87 0.8(5) . . . . no
C85 C86 C87 C82 -0.7(5) . . . . no
C75 C88 C89 C90 -172.8(3) . . . . no
C75 C88 C93 C92 173.9(3) . . . . no
C89 C88 C93 C92 -1.1(5) . . . . no
C93 C88 C89 C90 2.4(5) . . . . no
C88 C89 C90 C91 -1.7(5) . . . . no
C89 C90 C91 C92 -0.3(6) . . . . no
C90 C91 C92 C93 1.6(6) . . . . no
C91 C92 C93 C88 -0.9(6) . . . . no
